data_4067211
loop_
_publ_author_name
'Dureen, Meghan A.'
'Brown, Christopher C.'
'Stephan, Douglas W.'

_publ_section_title
;
 Deprotonation and Addition Reactions of Frustrated Lewis Pairs with
 Alkynes
;
_journal_issue 23
_journal_name_full Organometallics
_journal_page_first 6594
_journal_paper_doi 10.1021/om1009044
_journal_volume 29
_journal_year 2010
_chemical_formula_sum 'C80 H40 B2 Cl4 F30 P2'
_chemical_formula_weight 1796.48
_chemical_name_systematic
; 
 ? 
;
_space_group_IT_number 14
_symmetry_cell_setting monoclinic
_symmetry_space_group_name_Hall '-P 2yn'
_symmetry_space_group_name_H-M 'P 1 21/n 1'
_atom_sites_solution_hydrogens geom
_atom_sites_solution_primary direct
_atom_sites_solution_secondary difmap
_audit_creation_method SHELXL-97
_cell_angle_alpha 90.00
_cell_angle_beta 99.017(4)
_cell_angle_gamma 90.00
_cell_formula_units_Z 2
_cell_length_a 12.5795(7)
_cell_length_b 18.1504(9)
_cell_length_c 16.3457(9)
_cell_measurement_reflns_used 4820
_cell_measurement_temperature 150(2)
_cell_measurement_theta_max 25.17
_cell_measurement_theta_min 2.24
_cell_volume 3686.0(3)
_computing_cell_refinement 'Bruker SAINT'
_computing_data_collection 'Bruker APEX2'
_computing_data_reduction 'Bruker SAINT'
_computing_molecular_graphics 'Bruker SHELXTL'
_computing_publication_material 'Bruker SHELXTL'
_computing_structure_refinement 'SHELXL-97 (Sheldrick, 2008)'
_computing_structure_solution 'SHELXS-97 (Sheldrick, 2008)'
_diffrn_ambient_temperature 150(2)
_diffrn_measured_fraction_theta_full 0.996
_diffrn_measured_fraction_theta_max 0.996
_diffrn_measurement_device_type 'Bruker APEX-II CCD'
_diffrn_measurement_method '\f and \w scans'
_diffrn_radiation_monochromator graphite
_diffrn_radiation_source 'fine-focus sealed tube'
_diffrn_radiation_type MoK\a
_diffrn_radiation_wavelength 0.71073
_diffrn_reflns_av_R_equivalents 0.0741
_diffrn_reflns_av_sigmaI/netI 0.0670
_diffrn_reflns_limit_h_max 16
_diffrn_reflns_limit_h_min -16
_diffrn_reflns_limit_k_max 22
_diffrn_reflns_limit_k_min -23
_diffrn_reflns_limit_l_max 21
_diffrn_reflns_limit_l_min -21
_diffrn_reflns_number 43972
_diffrn_reflns_theta_full 27.39
_diffrn_reflns_theta_max 27.39
_diffrn_reflns_theta_min 1.69
_exptl_absorpt_coefficient_mu 0.327
_exptl_absorpt_correction_T_max 0.9680
_exptl_absorpt_correction_T_min 0.9344
_exptl_absorpt_correction_type multi-scan
_exptl_absorpt_process_details SADABS
_exptl_crystal_colour colourless
_exptl_crystal_density_diffrn 1.619
_exptl_crystal_density_method 'not measured'
_exptl_crystal_description block
_exptl_crystal_F_000 1796
_exptl_crystal_size_max 0.21
_exptl_crystal_size_mid 0.12
_exptl_crystal_size_min 0.10
_refine_diff_density_max 0.570
_refine_diff_density_min -0.617
_refine_diff_density_rms 0.064
_refine_ls_extinction_method none
_refine_ls_goodness_of_fit_ref 1.023
_refine_ls_hydrogen_treatment constr
_refine_ls_matrix_type full
_refine_ls_number_parameters 532
_refine_ls_number_reflns 8349
_refine_ls_number_restraints 0
_refine_ls_restrained_S_all 1.023
_refine_ls_R_factor_all 0.1123
_refine_ls_R_factor_gt 0.0547
_refine_ls_shift/su_max 0.001
_refine_ls_shift/su_mean 0.000
_refine_ls_structure_factor_coef Fsqd
_refine_ls_weighting_details 'calc w=1/[\s^2^(Fo^2^)+(0.0686P)^2^+1.4005P] where P=(Fo^2^+2Fc^2^)/3'
_refine_ls_weighting_scheme calc
_refine_ls_wR_factor_gt 0.1297
_refine_ls_wR_factor_ref 0.1551
_reflns_number_gt 4765
_reflns_number_total 8349
_reflns_threshold_expression >2sigma(I)
_cod_data_source_file om1009044_si_002.cif
_cod_data_source_block (CH2PPh2(Ph)CC(H)B(C6F5)3)2
_cod_depositor_comments
;
The following automatic conversions were performed:

'_symmetry_cell_setting' value 'Monoclinic' changed to 'monoclinic'
according to /home/saulius/struct/CIF-dictionaries/cif_core.dic
dictionary named 'cif_core.dic' version 2.4.1 from 2010-06-29.

Automatic conversion script
Id: cif_fix_values 1715 2011-07-08 13:25:40Z adriana 
;
_cod_original_sg_symbol_H-M P2(1)/n
_cod_database_code 4067211

loop_
_symmetry_equiv_pos_as_xyz
'x, y, z'
'-x+1/2, y+1/2, -z+1/2'
'-x, -y, -z'
'x-1/2, -y-1/2, z-1/2'

loop_
_atom_site_label
_atom_site_type_symbol
_atom_site_fract_x
_atom_site_fract_y
_atom_site_fract_z
_atom_site_U_iso_or_equiv
_atom_site_adp_type
_atom_site_occupancy
_atom_site_symmetry_multiplicity
_atom_site_calc_flag
_atom_site_refinement_flags
Cl1 Cl 0.76514(12) 0.08598(7) 0.78538(8) 0.0865(4) Uani 1 1 d .
Cl2 Cl 0.85167(10) -0.05994(7) 0.77091(7) 0.0785(4) Uani 1 1 d .
P1 P 0.86719(6) 0.05891(4) 0.42308(4) 0.02809(19) Uani 1 1 d .
F1 F 0.93436(15) 0.14434(9) 0.65627(10) 0.0381(4) Uani 1 1 d .
F2 F 1.01967(16) 0.16107(10) 0.81313(11) 0.0467(5) Uani 1 1 d .
F3 F 1.03827(16) 0.29769(11) 0.88390(11) 0.0493(5) Uani 1 1 d .
F4 F 0.96859(16) 0.41794(10) 0.79066(11) 0.0455(5) Uani 1 1 d .
F5 F 0.87334(15) 0.40208(9) 0.63413(11) 0.0412(5) Uani 1 1 d .
F6 F 1.03865(15) 0.36477(10) 0.55369(11) 0.0435(5) Uani 1 1 d .
F7 F 1.09858(18) 0.44094(12) 0.43282(13) 0.0601(6) Uani 1 1 d .
F8 F 0.98159(19) 0.43793(12) 0.27668(13) 0.0636(6) Uani 1 1 d .
F9 F 0.79849(16) 0.35517(11) 0.24806(11) 0.0510(5) Uani 1 1 d .
F10 F 0.73291(15) 0.28105(9) 0.37119(10) 0.0398(4) Uani 1 1 d .
F11 F 0.69553(17) 0.40466(10) 0.48028(12) 0.0501(5) Uani 1 1 d .
F12 F 0.49241(19) 0.42387(13) 0.49682(16) 0.0758(7) Uani 1 1 d .
F13 F 0.38997(19) 0.32631(14) 0.5832(2) 0.0917(9) Uani 1 1 d .
F14 F 0.5000(2) 0.20933(13) 0.65728(16) 0.0747(8) Uani 1 1 d .
F15 F 0.70047(17) 0.18316(10) 0.63452(12) 0.0497(5) Uani 1 1 d .
C1 C 0.8283(3) 0.18463(16) 0.50252(17) 0.0299(7) Uani 1 1 d .
H1 H 0.7664 0.1569 0.5098 0.036 Uiso 1 1 calc R
C2 C 0.8990(2) 0.14950(16) 0.46275(17) 0.0289(7) Uani 1 1 d .
C3 C 1.0067(3) 0.17760(16) 0.44830(19) 0.0324(7) Uani 1 1 d .
C4 C 1.0286(3) 0.19356(18) 0.3686(2) 0.0413(8) Uani 1 1 d .
H4 H 0.9744 0.1861 0.3219 0.050 Uiso 1 1 calc R
C5 C 1.1278(3) 0.2199(2) 0.3576(2) 0.0549(10) Uani 1 1 d .
H5 H 1.1412 0.2310 0.3034 0.066 Uiso 1 1 calc R
C6 C 1.2081(3) 0.2303(2) 0.4244(3) 0.0575(10) Uani 1 1 d .
H6 H 1.2765 0.2487 0.4163 0.069 Uiso 1 1 calc R
C7 C 1.1881(3) 0.2136(2) 0.5030(2) 0.0520(10) Uani 1 1 d .
H7 H 1.2436 0.2200 0.5491 0.062 Uiso 1 1 calc R
C8 C 1.0890(3) 0.18800(18) 0.5155(2) 0.0404(8) Uani 1 1 d .
H8 H 1.0764 0.1773 0.5701 0.049 Uiso 1 1 calc R
C9 C 0.9846(2) 0.00276(16) 0.45253(16) 0.0294(7) Uani 1 1 d .
H9A H 0.9707 -0.0473 0.4292 0.035 Uiso 1 1 calc R
H9B H 1.0456 0.0240 0.4289 0.035 Uiso 1 1 calc R
C10 C 0.7566(2) 0.01664(16) 0.46290(18) 0.0294(7) Uani 1 1 d .
C11 C 0.6814(3) -0.02313(18) 0.4088(2) 0.0378(8) Uani 1 1 d .
H11 H 0.6856 -0.0236 0.3513 0.045 Uiso 1 1 calc R
C12 C 0.6013(3) -0.06165(19) 0.4381(2) 0.0468(9) Uani 1 1 d .
H12 H 0.5496 -0.0884 0.4009 0.056 Uiso 1 1 calc R
C13 C 0.5961(3) -0.06138(19) 0.5221(2) 0.0454(9) Uani 1 1 d .
H13 H 0.5410 -0.0885 0.5424 0.054 Uiso 1 1 calc R
C14 C 0.6694(3) -0.02250(19) 0.5764(2) 0.0417(8) Uani 1 1 d .
H14 H 0.6650 -0.0229 0.6339 0.050 Uiso 1 1 calc R
C15 C 0.7494(3) 0.01713(17) 0.54753(18) 0.0346(7) Uani 1 1 d .
H15 H 0.7995 0.0447 0.5850 0.042 Uiso 1 1 calc R
C16 C 0.8350(2) 0.05891(17) 0.31242(17) 0.0306(7) Uani 1 1 d .
C17 C 0.8727(3) 0.00531(18) 0.26368(18) 0.0389(8) Uani 1 1 d .
H17 H 0.9234 -0.0303 0.2880 0.047 Uiso 1 1 calc R
C18 C 0.8356(3) 0.0041(2) 0.1791(2) 0.0477(9) Uani 1 1 d .
H18 H 0.8616 -0.0322 0.1453 0.057 Uiso 1 1 calc R
C19 C 0.7617(3) 0.0551(2) 0.1442(2) 0.0493(9) Uani 1 1 d .
H19 H 0.7349 0.0528 0.0866 0.059 Uiso 1 1 calc R
C20 C 0.7256(3) 0.1100(2) 0.1921(2) 0.0499(9) Uani 1 1 d .
H20 H 0.6761 0.1460 0.1671 0.060 Uiso 1 1 calc R
C21 C 0.7623(3) 0.1120(2) 0.2766(2) 0.0421(8) Uani 1 1 d .
H21 H 0.7379 0.1493 0.3099 0.051 Uiso 1 1 calc R
C22 C 0.9008(2) 0.27313(16) 0.63520(18) 0.0302(7) Uani 1 1 d .
C23 C 0.9398(3) 0.21489(16) 0.68579(18) 0.0312(7) Uani 1 1 d .
C24 C 0.9856(3) 0.22139(17) 0.76842(18) 0.0358(7) Uani 1 1 d .
C25 C 0.9951(3) 0.28948(18) 0.80486(18) 0.0357(7) Uani 1 1 d .
C26 C 0.9578(3) 0.35091(18) 0.75668(19) 0.0356(7) Uani 1 1 d .
C27 C 0.9114(3) 0.34059(16) 0.67612(19) 0.0325(7) Uani 1 1 d .
C28 C 0.8796(2) 0.32004(16) 0.47068(18) 0.0309(7) Uani 1 1 d .
C29 C 0.8253(3) 0.32044(16) 0.38999(18) 0.0328(7) Uani 1 1 d .
C30 C 0.8583(3) 0.35841(17) 0.32456(18) 0.0378(8) Uani 1 1 d .
C31 C 0.9493(3) 0.39998(18) 0.3380(2) 0.0417(8) Uani 1 1 d .
C32 C 1.0081(3) 0.40177(18) 0.4171(2) 0.0416(8) Uani 1 1 d .
C34 C 0.7088(3) 0.28981(16) 0.55182(18) 0.0325(7) Uani 1 1 d .
C35 C 0.6495(3) 0.35075(17) 0.5209(2) 0.0392(8) Uani 1 1 d .
C36 C 0.5436(3) 0.3630(2) 0.5299(2) 0.0501(10) Uani 1 1 d .
C37 C 0.4929(3) 0.3144(2) 0.5734(3) 0.0593(11) Uani 1 1 d .
C38 C 0.5475(3) 0.2552(2) 0.6096(2) 0.0505(10) Uani 1 1 d .
C39 C 0.6515(3) 0.24369(18) 0.5977(2) 0.0389(8) Uani 1 1 d .
C40 C 0.8244(4) 0.0108(2) 0.8380(3) 0.0772(14) Uani 1 1 d .
H40A H 0.7761 -0.0083 0.8754 0.093 Uiso 1 1 calc R
H40B H 0.8925 0.0264 0.8725 0.093 Uiso 1 1 calc R
B1 B 0.8332(3) 0.26788(19) 0.5401(2) 0.0307(8) Uani 1 1 d .
C33 C 0.9726(3) 0.36154(17) 0.48002(18) 0.0351(7) Uani 1 1 d .

loop_
_atom_site_aniso_label
_atom_site_aniso_U_11
_atom_site_aniso_U_22
_atom_site_aniso_U_33
_atom_site_aniso_U_23
_atom_site_aniso_U_13
_atom_site_aniso_U_12
Cl1 0.1004(10) 0.0837(9) 0.0769(8) 0.0249(7) 0.0185(7) 0.0019(7)
Cl2 0.0716(8) 0.1023(9) 0.0599(7) 0.0149(6) 0.0048(6) 0.0160(7)
P1 0.0312(4) 0.0318(4) 0.0194(4) 0.0003(3) -0.0019(3) -0.0017(3)
F1 0.0520(12) 0.0296(10) 0.0296(9) -0.0001(7) -0.0031(8) 0.0019(8)
F2 0.0608(13) 0.0417(11) 0.0327(10) 0.0077(8) -0.0073(9) 0.0070(9)
F3 0.0638(14) 0.0542(12) 0.0258(10) -0.0057(9) -0.0058(9) 0.0139(10)
F4 0.0585(13) 0.0346(10) 0.0418(11) -0.0079(8) 0.0028(9) 0.0023(9)
F5 0.0542(12) 0.0293(10) 0.0378(10) 0.0017(8) 0.0003(9) 0.0037(8)
F6 0.0429(11) 0.0529(12) 0.0317(10) 0.0024(8) -0.0035(8) -0.0117(9)
F7 0.0585(14) 0.0660(14) 0.0542(13) 0.0107(11) 0.0044(11) -0.0287(11)
F8 0.0788(16) 0.0724(15) 0.0402(12) 0.0206(11) 0.0109(11) -0.0161(12)
F9 0.0613(14) 0.0629(13) 0.0259(10) 0.0096(9) -0.0022(9) 0.0061(10)
F10 0.0403(11) 0.0436(11) 0.0314(10) 0.0029(8) -0.0070(8) -0.0049(8)
F11 0.0632(14) 0.0410(11) 0.0454(12) 0.0093(9) 0.0063(10) 0.0152(10)
F12 0.0624(16) 0.0667(16) 0.0906(18) -0.0078(13) -0.0125(13) 0.0334(12)
F13 0.0420(15) 0.0807(18) 0.154(3) -0.0415(17) 0.0211(15) 0.0008(12)
F14 0.0701(17) 0.0635(15) 0.102(2) -0.0197(13) 0.0489(15) -0.0245(12)
F15 0.0625(14) 0.0398(11) 0.0506(12) 0.0084(9) 0.0205(10) 0.0001(9)
C1 0.0347(17) 0.0339(17) 0.0192(14) 0.0043(12) -0.0019(13) -0.0013(13)
C2 0.0367(18) 0.0289(16) 0.0188(14) 0.0042(12) -0.0027(13) 0.0004(13)
C3 0.0351(18) 0.0260(16) 0.0357(17) 0.0030(13) 0.0039(14) 0.0007(13)
C4 0.046(2) 0.0388(19) 0.0381(19) 0.0032(15) 0.0037(16) -0.0033(16)
C5 0.056(3) 0.059(2) 0.054(2) 0.0059(19) 0.019(2) -0.0054(19)
C6 0.042(2) 0.060(3) 0.071(3) 0.002(2) 0.011(2) -0.0097(18)
C7 0.039(2) 0.054(2) 0.060(3) -0.0007(19) -0.0018(18) -0.0071(17)
C8 0.037(2) 0.0393(19) 0.043(2) -0.0008(15) -0.0006(15) -0.0032(15)
C9 0.0350(18) 0.0295(16) 0.0216(15) -0.0016(12) -0.0020(13) 0.0004(13)
C10 0.0327(17) 0.0282(15) 0.0257(15) -0.0007(12) -0.0011(13) -0.0016(13)
C11 0.042(2) 0.0400(18) 0.0312(17) -0.0055(14) 0.0041(15) -0.0055(15)
C12 0.048(2) 0.046(2) 0.045(2) -0.0071(17) 0.0011(17) -0.0165(17)
C13 0.042(2) 0.048(2) 0.047(2) 0.0061(17) 0.0101(17) -0.0106(16)
C14 0.041(2) 0.052(2) 0.0315(18) 0.0075(15) 0.0032(15) -0.0061(16)
C15 0.0366(19) 0.0382(18) 0.0277(16) 0.0013(13) 0.0008(14) -0.0044(14)
C16 0.0327(17) 0.0368(17) 0.0205(14) 0.0006(13) -0.0011(13) -0.0038(14)
C17 0.047(2) 0.0432(19) 0.0236(16) -0.0010(14) -0.0036(14) 0.0005(15)
C18 0.060(2) 0.056(2) 0.0261(17) -0.0103(16) 0.0029(17) -0.0036(19)
C19 0.051(2) 0.070(3) 0.0230(17) -0.0003(17) -0.0043(16) -0.010(2)
C20 0.045(2) 0.068(3) 0.0324(19) 0.0093(18) -0.0071(16) 0.0063(18)
C21 0.041(2) 0.052(2) 0.0310(18) -0.0011(15) -0.0027(15) 0.0040(16)
C22 0.0312(17) 0.0326(17) 0.0261(15) 0.0018(13) 0.0027(13) -0.0022(13)
C23 0.0366(18) 0.0292(16) 0.0274(16) -0.0038(13) 0.0035(13) 0.0017(13)
C24 0.042(2) 0.0381(18) 0.0261(16) 0.0049(14) 0.0007(14) 0.0055(14)
C25 0.0397(19) 0.0410(19) 0.0241(16) -0.0074(14) -0.0023(14) 0.0016(15)
C26 0.0371(19) 0.0425(19) 0.0268(16) -0.0109(14) 0.0036(14) 0.0005(14)
C27 0.0382(18) 0.0279(16) 0.0306(17) 0.0034(13) 0.0034(14) 0.0019(13)
C28 0.0357(18) 0.0271(16) 0.0275(16) 0.0017(12) -0.0026(13) 0.0006(13)
C29 0.0361(18) 0.0298(16) 0.0301(17) 0.0026(13) -0.0018(14) 0.0034(13)
C30 0.051(2) 0.0372(18) 0.0222(16) 0.0054(13) -0.0025(15) 0.0096(16)
C31 0.051(2) 0.0424(19) 0.0324(18) 0.0135(15) 0.0086(16) -0.0010(17)
C32 0.044(2) 0.042(2) 0.0390(19) 0.0049(15) 0.0086(16) -0.0132(16)
C34 0.0374(19) 0.0334(17) 0.0249(15) -0.0066(13) -0.0008(13) -0.0003(14)
C35 0.046(2) 0.0351(18) 0.0337(18) -0.0039(14) -0.0034(15) 0.0037(15)
C36 0.048(2) 0.046(2) 0.051(2) -0.0125(18) -0.0102(18) 0.0164(18)
C37 0.030(2) 0.060(3) 0.089(3) -0.034(2) 0.012(2) -0.0059(19)
C38 0.051(2) 0.041(2) 0.063(3) -0.0185(18) 0.021(2) -0.0141(18)
C39 0.041(2) 0.0356(18) 0.0402(19) -0.0039(15) 0.0074(16) 0.0030(15)
C40 0.099(4) 0.073(3) 0.051(3) 0.013(2) -0.012(2) -0.027(3)
B1 0.038(2) 0.0279(18) 0.0243(17) 0.0029(14) -0.0015(15) -0.0001(15)
C33 0.0389(19) 0.0364(18) 0.0272(17) 0.0017(13) -0.0036(14) -0.0001(14)

loop_
_atom_type_symbol
_atom_type_description
_atom_type_scat_dispersion_real
_atom_type_scat_dispersion_imag
_atom_type_scat_source
C C 0.0033 0.0016 'International Tables Vol C Tables 4.2.6.8 and 6.1.1.4'
H H 0.0000 0.0000 'International Tables Vol C Tables 4.2.6.8 and 6.1.1.4'
B B 0.0013 0.0007 'International Tables Vol C Tables 4.2.6.8 and 6.1.1.4'
F F 0.0171 0.0103 'International Tables Vol C Tables 4.2.6.8 and 6.1.1.4'
P P 0.1023 0.0942 'International Tables Vol C Tables 4.2.6.8 and 6.1.1.4'
Cl Cl 0.1484 0.1585 'International Tables Vol C Tables 4.2.6.8 and 6.1.1.4'

loop_
_geom_angle_atom_site_label_1
_geom_angle_atom_site_label_2
_geom_angle_atom_site_label_3
_geom_angle
_geom_angle_site_symmetry_1
C2 P1 C16 111.62(13) .
C2 P1 C9 107.23(14) .
C16 P1 C9 108.47(14) .
C2 P1 C10 113.75(14) .
C16 P1 C10 107.50(14) .
C9 P1 C10 108.12(14) .
C2 C1 B1 129.4(3) .
C1 C2 C3 126.7(3) .
C1 C2 P1 119.0(2) .
C3 C2 P1 114.3(2) .
C8 C3 C4 118.2(3) .
C8 C3 C2 119.8(3) .
C4 C3 C2 122.0(3) .
C5 C4 C3 120.5(3) .
C4 C5 C6 120.9(4) .
C5 C6 C7 119.2(4) .
C8 C7 C6 120.9(4) .
C7 C8 C3 120.3(3) .
C9 C9 P1 111.9(3) 3_756
C11 C10 C15 119.2(3) .
C11 C10 P1 118.6(2) .
C15 C10 P1 121.9(2) .
C12 C11 C10 120.4(3) .
C11 C12 C13 119.7(3) .
C14 C13 C12 120.8(3) .
C13 C14 C15 120.0(3) .
C14 C15 C10 119.9(3) .
C17 C16 C21 120.3(3) .
C17 C16 P1 122.5(2) .
C21 C16 P1 117.0(2) .
C16 C17 C18 119.4(3) .
C19 C18 C17 120.3(3) .
C18 C19 C20 120.7(3) .
C19 C20 C21 119.6(3) .
C20 C21 C16 119.7(3) .
C23 C22 C27 112.8(3) .
C23 C22 B1 126.9(3) .
C27 C22 B1 119.9(3) .
F1 C23 C22 120.8(3) .
F1 C23 C24 114.4(3) .
C22 C23 C24 124.8(3) .
F2 C24 C25 119.9(3) .
F2 C24 C23 120.4(3) .
C25 C24 C23 119.6(3) .
F3 C25 C24 121.2(3) .
F3 C25 C26 120.4(3) .
C24 C25 C26 118.3(3) .
F4 C26 C27 121.7(3) .
F4 C26 C25 119.2(3) .
C27 C26 C25 119.1(3) .
F5 C27 C26 116.0(3) .
F5 C27 C22 118.7(3) .
C26 C27 C22 125.3(3) .
C33 C28 C29 112.7(3) .
C33 C28 B1 128.4(3) .
C29 C28 B1 118.8(3) .
F10 C29 C28 119.3(3) .
F10 C29 C30 115.8(3) .
C28 C29 C30 124.9(3) .
F9 C30 C31 120.3(3) .
F9 C30 C29 119.9(3) .
C31 C30 C29 119.8(3) .
F8 C31 C30 120.9(3) .
F8 C31 C32 120.6(3) .
C30 C31 C32 118.4(3) .
F7 C32 C31 120.5(3) .
F7 C32 C33 120.0(3) .
C31 C32 C33 119.4(3) .
C35 C34 C39 112.3(3) .
C35 C34 B1 128.0(3) .
C39 C34 B1 119.7(3) .
F11 C35 C36 115.3(3) .
F11 C35 C34 120.4(3) .
C36 C35 C34 124.3(3) .
F12 C36 C37 120.6(4) .
F12 C36 C35 119.9(4) .
C37 C36 C35 119.5(3) .
F13 C37 C36 119.9(4) .
F13 C37 C38 120.3(4) .
C36 C37 C38 119.8(3) .
F14 C38 C37 120.2(4) .
F14 C38 C39 120.6(4) .
C37 C38 C39 119.2(4) .
F15 C39 C38 116.1(3) .
F15 C39 C34 119.2(3) .
C38 C39 C34 124.7(3) .
Cl1 C40 Cl2 112.3(2) .
C1 B1 C22 113.1(2) .
C1 B1 C28 105.6(2) .
C22 B1 C28 115.3(3) .
C1 B1 C34 106.6(2) .
C22 B1 C34 103.5(2) .
C28 B1 C34 112.6(2) .
F6 C33 C28 120.9(3) .
F6 C33 C32 114.3(3) .
C28 C33 C32 124.7(3) .

loop_
_geom_bond_atom_site_label_1
_geom_bond_atom_site_label_2
_geom_bond_distance
_geom_bond_site_symmetry_2
Cl1 C40 1.719(5) .
Cl2 C40 1.757(5) .
P1 C2 1.790(3) .
P1 C16 1.790(3) .
P1 C9 1.797(3) .
P1 C10 1.798(3) .
F1 C23 1.366(3) .
F2 C24 1.348(3) .
F3 C25 1.329(3) .
F4 C26 1.335(3) .
F5 C27 1.357(3) .
F6 C33 1.353(3) .
F7 C32 1.332(4) .
F8 C31 1.331(4) .
F9 C30 1.356(3) .
F10 C29 1.358(4) .
F11 C35 1.362(4) .
F12 C36 1.349(4) .
F13 C37 1.347(4) .
F14 C38 1.344(4) .
F15 C39 1.353(4) .
C1 C2 1.342(4) .
C1 B1 1.629(4) .
C2 C3 1.500(4) .
C3 C8 1.400(4) .
C3 C4 1.404(4) .
C4 C5 1.373(5) .
C5 C6 1.379(6) .
C6 C7 1.382(5) .
C7 C8 1.376(5) .
C9 C9 1.543(5) 3_756
C10 C11 1.391(4) .
C10 C15 1.400(4) .
C11 C12 1.373(5) .
C12 C13 1.386(5) .
C13 C14 1.370(5) .
C14 C15 1.379(4) .
C16 C17 1.387(4) .
C16 C21 1.393(4) .
C17 C18 1.388(4) .
C18 C19 1.372(5) .
C19 C20 1.386(5) .
C20 C21 1.387(4) .
C22 C23 1.384(4) .
C22 C27 1.392(4) .
C22 B1 1.653(4) .
C23 C24 1.388(4) .
C24 C25 1.369(4) .
C25 C26 1.403(4) .
C26 C27 1.367(4) .
C28 C33 1.379(4) .
C28 C29 1.387(4) .
C28 B1 1.653(5) .
C29 C30 1.390(4) .
C30 C31 1.360(5) .
C31 C32 1.385(5) .
C32 C33 1.392(4) .
C34 C35 1.385(4) .
C34 C39 1.398(5) .
C34 B1 1.655(5) .
C35 C36 1.380(5) .
C36 C37 1.354(6) .
C37 C38 1.359(6) .
C38 C39 1.369(5) .
